data_4303391
loop_
_publ_author_name
'Suzhi Li'
'Junwei Zhao'
'Pengtao Ma'
'Juan Du'
'Jingyang Niu'
'Jingping Wang'

_publ_section_title
;
Rare Sandwich-Type Polyoxomolybdates Constructed from Di-/Tetra-Nuclear
Transition-Metal Clusters and Trivacant Keggin Germanomolybdate Fragments
;
_journal_name_full 'Inorganic Chemistry'
_journal_page_first 9819
_journal_page_last 9830
_journal_paper_doi 10.1021/ic901330y
_journal_volume 48
_journal_year 2009
_chemical_formula_sum 'C16 H110 Cr2 Ge2 Mo18 N4 Na6 O97'
_chemical_formula_weight 4025.12
_chemical_name_systematic
; 
 ? 
;
_space_group_IT_number 2
_symmetry_cell_setting triclinic
_symmetry_space_group_name_Hall '-P 1'
_symmetry_space_group_name_H-M 'P -1'
_atom_sites_solution_hydrogens geom
_atom_sites_solution_primary direct
_atom_sites_solution_secondary difmap
_audit_creation_method SHELXL-97
_cell_angle_alpha 76.9310(10)
_cell_angle_beta 77.5830(10)
_cell_angle_gamma 61.0300(10)
_cell_formula_units_Z 1
_cell_length_a 13.3571(12)
_cell_length_b 13.5019(12)
_cell_length_c 18.4660(17)
_cell_measurement_temperature 293(2)
_cell_volume 2816.3(4)
_computing_cell_refinement 'Bruker SMART'
_computing_data_collection 'Bruker SMART'
_computing_data_reduction 'Bruker SAINT'
_computing_molecular_graphics 'Bruker SHELXTL'
_computing_publication_material 'Bruker SHELXTL'
_computing_structure_refinement 'SHELXL-97 (Sheldrick, 1997)'
_computing_structure_solution 'SHELXS-97 (Sheldrick, 1990)'
_diffrn_ambient_temperature 293(2)
_diffrn_measured_fraction_theta_full 0.994
_diffrn_measured_fraction_theta_max 0.994
_diffrn_measurement_device_type 'CCD area detector'
_diffrn_measurement_method 'phi and omega scans'
_diffrn_radiation_monochromator graphite
_diffrn_radiation_source 'fine-focus sealed tube'
_diffrn_radiation_type MoK\a
_diffrn_radiation_wavelength 0.71073
_diffrn_reflns_av_R_equivalents 0.0145
_diffrn_reflns_av_sigmaI/netI 0.0199
_diffrn_reflns_limit_h_max 15
_diffrn_reflns_limit_h_min -15
_diffrn_reflns_limit_k_max 16
_diffrn_reflns_limit_k_min -16
_diffrn_reflns_limit_l_max 21
_diffrn_reflns_limit_l_min -21
_diffrn_reflns_number 20554
_diffrn_reflns_theta_full 25.00
_diffrn_reflns_theta_max 25.00
_diffrn_reflns_theta_min 2.70
_exptl_absorpt_coefficient_mu 2.773
_exptl_absorpt_correction_T_max 0.7689
_exptl_absorpt_correction_T_min 0.6653
_exptl_absorpt_correction_type empirical
_exptl_absorpt_process_details SADABS
_exptl_crystal_colour Red
_exptl_crystal_density_diffrn 2.373
_exptl_crystal_density_method 'not measured'
_exptl_crystal_description Block
_exptl_crystal_F_000 1944
_exptl_crystal_size_max 0.16
_exptl_crystal_size_mid 0.15
_exptl_crystal_size_min 0.10
_refine_diff_density_max 1.384
_refine_diff_density_min -0.671
_refine_diff_density_rms 0.117
_refine_ls_extinction_method none
_refine_ls_goodness_of_fit_ref 1.050
_refine_ls_hydrogen_treatment constr
_refine_ls_matrix_type full
_refine_ls_number_parameters 670
_refine_ls_number_reflns 9841
_refine_ls_number_restraints 24
_refine_ls_restrained_S_all 1.050
_refine_ls_R_factor_all 0.0278
_refine_ls_R_factor_gt 0.0249
_refine_ls_shift/su_max 0.002
_refine_ls_shift/su_mean 0.000
_refine_ls_structure_factor_coef Fsqd
_refine_ls_weighting_details 'calc w=1/[\s^2^(Fo^2^)+(0.0394P)^2^+9.1883P] where P=(Fo^2^+2Fc^2^)/3'
_refine_ls_weighting_scheme calc
_refine_ls_wR_factor_gt 0.0745
_refine_ls_wR_factor_ref 0.0758
_reflns_number_gt 9037
_reflns_number_total 9841
_reflns_threshold_expression >2sigma(I)
_cod_data_source_file ic901330y_si_002_2.cif
_cod_data_source_block 702821
_cod_depositor_comments
;
The following automatic conversions were performed:
'_symmetry_cell_setting' value 'Triclinic' changed to 'triclinic'
according to '/home/saulius/struct/CIF-dictionaries/cif_core.dic'
dictionary named 'cif_core.dic' version 2.4.1 from 2010-06-29.

Automatic conversion script
Id: cif_fix_enum 1527 2010-12-29 10:47:43Z saulius 
;
_cod_database_code 4303391

loop_
_symmetry_equiv_pos_as_xyz
'x, y, z'
'-x, -y, -z'

loop_
_atom_site_label
_atom_site_type_symbol
_atom_site_fract_x
_atom_site_fract_y
_atom_site_fract_z
_atom_site_U_iso_or_equiv
_atom_site_adp_type
_atom_site_occupancy
_atom_site_symmetry_multiplicity
_atom_site_calc_flag
_atom_site_refinement_flags
_atom_site_disorder_assembly
_atom_site_disorder_group
Cr1 Cr 0.00120(3) -0.11510(3) 0.00736(2) 0.01515(10) Uani 1 1 d . . .
Ge1 Ge -0.13019(2) 0.08493(2) -0.130159(15) 0.01313(6) Uani 1 1 d . . .
Na1 Na 0.0000 0.0000 -0.5000 0.0358(5) Uani 1 2 d S . .
Na2 Na 0.04852(12) -0.42009(12) -0.36926(8) 0.0432(4) Uani 1 1 d . . .
Na3 Na -0.23953(13) -0.28574(13) -0.35976(9) 0.0481(4) Uani 1 1 d . . .
Na4 Na -0.5000 0.0000 -0.5000 0.0820(10) Uani 1 2 d S . .
Mo1 Mo -0.116885(19) 0.251370(19) -0.305102(13) 0.01758(5) Uani 1 1 d . . .
Mo2 Mo 0.123113(18) 0.121836(19) -0.194137(13) 0.01545(5) Uani 1 1 d . . .
Mo3 Mo -0.124023(18) 0.347137(18) -0.152760(13) 0.01511(5) Uani 1 1 d . . .
Mo4 Mo -0.113820(18) -0.033644(19) -0.287868(13) 0.01633(5) Uani 1 1 d . . .
Mo5 Mo -0.120410(18) -0.182408(18) -0.117993(13) 0.01396(5) Uani 1 1 d . . .
Mo6 Mo 0.123953(18) -0.168143(18) -0.175475(13) 0.01515(5) Uani 1 1 d . . .
Mo7 Mo -0.392165(19) 0.08824(2) -0.151127(15) 0.02096(6) Uani 1 1 d . . .
Mo8 Mo -0.39466(2) 0.33627(2) -0.167670(15) 0.02174(6) Uani 1 1 d . . .
Mo9 Mo 0.122853(19) 0.00531(2) -0.333027(13) 0.01885(6) Uani 1 1 d . . .
O1 O -0.10992(18) 0.29792(18) -0.40015(12) 0.0296(5) Uani 1 1 d . . .
O1W O 0.1464(3) -0.1899(2) -0.49834(17) 0.0572(8) Uani 1 1 d . . .
O2W O 0.1510(2) -0.6079(2) -0.30747(17) 0.0531(8) Uani 1 1 d . . .
O3W O 0.1525(2) -0.3226(2) -0.35323(16) 0.0537(8) Uani 1 1 d . . .
O4W O 0.1748(3) -0.4852(3) -0.48126(17) 0.0658(10) Uani 1 1 d . . .
O5W O -0.1065(2) -0.3579(2) -0.26789(14) 0.0450(7) Uani 1 1 d . . .
O6W O -0.0862(2) -0.2449(2) -0.43767(15) 0.0458(7) Uani 1 1 d . . .
O7W O -0.0851(2) -0.4763(2) -0.39883(17) 0.0541(8) Uani 1 1 d . . .
O8W O -0.3445(2) -0.0966(3) -0.32695(17) 0.0571(8) Uani 1 1 d . . .
O9W O -0.3341(3) -0.3966(3) -0.2972(3) 0.0885(14) Uani 1 1 d . . .
O10W O -0.3607(3) -0.2065(3) -0.46166(19) 0.0729(11) Uani 1 1 d . . .
O11W O -0.3373(3) 0.0306(4) -0.4818(2) 0.0980(14) Uani 1 1 d . . .
O12W O -0.5694(3) 0.0342(3) -0.37256(19) 0.0716(11) Uani 1 1 d . . .
O13W O 0.1566(2) 0.2755(2) -0.43419(17) 0.0558(6) Uani 1 1 d U . .
O14W O 0.3926(4) -0.7657(4) -0.3079(3) 0.1062(17) Uani 1 1 d . . .
O15W O -0.5622(7) -0.3060(7) -0.3395(5) 0.0943(8) Uani 0.50 1 d PU . .
O16W O 0.3617(7) -0.2169(8) -0.6037(5) 0.1039(8) Uani 0.50 1 d PU . .
O17W O 0.3866(8) -0.4584(8) -0.3443(6) 0.1151(8) Uani 0.50 1 d PU . .
O2 O 0.26124(16) 0.09813(17) -0.22323(12) 0.0279(5) Uani 1 1 d . . .
O3 O -0.14571(17) 0.48128(16) -0.14858(12) 0.0260(5) Uani 1 1 d . . .
O4 O -0.10359(17) -0.05199(17) -0.37878(11) 0.0259(5) Uani 1 1 d . . .
O5 O -0.14089(16) -0.30165(16) -0.09702(12) 0.0238(5) Uani 1 1 d . . .
O6 O 0.26319(16) -0.26318(17) -0.20061(12) 0.0270(5) Uani 1 1 d . . .
O7 O -0.45975(17) 0.04693(19) -0.19899(14) 0.0349(6) Uani 1 1 d . . .
O8 O -0.46347(18) 0.46013(18) -0.22623(14) 0.0353(6) Uani 1 1 d . . .
O9 O 0.27093(17) -0.06128(19) -0.34053(13) 0.0318(6) Uani 1 1 d . . .
O10 O 0.09981(18) 0.03559(18) -0.42609(12) 0.0295(5) Uani 1 1 d . . .
O11 O -0.11718(16) 0.36843(15) -0.26889(11) 0.0219(5) Uani 1 1 d . . .
O12 O -0.26064(16) 0.28129(16) -0.27427(12) 0.0246(5) Uani 1 1 d . . .
O13 O -0.25882(16) 0.05936(16) -0.26221(11) 0.0229(5) Uani 1 1 d . . .
O14 O -0.11258(15) -0.16709(15) -0.23335(11) 0.0200(5) Uani 1 1 d . . .
O15 O 0.08111(15) -0.11834(15) -0.29024(11) 0.0200(5) Uani 1 1 d . . .
O16 O 0.07921(15) 0.15642(15) -0.30848(11) 0.0200(5) Uani 1 1 d . . .
O17 O 0.04782(15) 0.27930(15) -0.19170(11) 0.0210(5) Uani 1 1 d . . .
O18 O -0.27234(16) 0.36589(16) -0.14751(11) 0.0225(5) Uani 1 1 d . . .
O19 O -0.45071(16) 0.24653(17) -0.19790(12) 0.0252(5) Uani 1 1 d . . .
O20 O -0.26855(15) -0.06440(16) -0.11893(11) 0.0215(5) Uani 1 1 d . . .
O21 O 0.05129(15) -0.25999(15) -0.15587(11) 0.0197(5) Uani 1 1 d . . .
O22 O 0.13028(15) -0.02057(15) -0.21113(11) 0.0186(5) Uani 1 1 d . . .
O23 O 0.11836(15) -0.15606(16) -0.08059(11) 0.0198(5) Uani 1 1 d . . .
O24 O 0.11566(15) 0.08046(15) -0.09555(11) 0.0199(5) Uani 1 1 d . . .
O25 O -0.08843(16) 0.26917(15) -0.06247(11) 0.0201(5) Uani 1 1 d . . .
O26 O -0.47845(18) 0.36298(19) -0.08359(13) 0.0330(6) Uani 1 1 d . . .
O27 O -0.47339(17) 0.10599(18) -0.06628(13) 0.0316(6) Uani 1 1 d . . .
O28 O -0.08446(15) -0.17092(16) -0.03354(11) 0.0200(5) Uani 1 1 d . . .
O29 O -0.06729(15) 0.08882(15) -0.30689(11) 0.0188(5) Uani 1 1 d . . .
O30 O -0.07326(14) 0.17583(15) -0.18492(10) 0.0155(4) Uani 1 1 d . . .
O31 O -0.27981(15) 0.15404(15) -0.12784(11) 0.0188(5) Uani 1 1 d . . .
O32 O -0.07175(14) -0.04150(14) -0.17093(10) 0.0153(4) Uani 1 1 d . . .
O33 O -0.08119(15) 0.04537(15) -0.04171(10) 0.0172(4) Uani 1 1 d . . .
N1 N 0.2081(2) 0.4277(2) -0.10057(16) 0.0302(7) Uani 1 1 d . . .
N2 N -0.4736(2) 0.2218(2) 0.11651(16) 0.0353(7) Uani 1 1 d . . .
C1 C 0.2112(3) 0.4860(3) -0.0417(2) 0.0466(10) Uani 1 1 d . . .
H1A H 0.1871 0.4545 0.0067 0.070 Uiso 1 1 calc R . .
H1B H 0.1602 0.5664 -0.0510 0.070 Uiso 1 1 calc R . .
H1C H 0.2884 0.4746 -0.0432 0.070 Uiso 1 1 calc R . .
C2 C 0.0881(3) 0.4451(3) -0.0973(3) 0.0522(11) Uani 1 1 d . . .
H2A H 0.0651 0.4126 -0.0489 0.078 Uiso 1 1 calc R . .
H2B H 0.0853 0.4085 -0.1352 0.078 Uiso 1 1 calc R . .
H2C H 0.0366 0.5255 -0.1057 0.078 Uiso 1 1 calc R . .
C3 C 0.2458(3) 0.4775(3) -0.1755(2) 0.0462(11) Uani 1 1 d . . .
H3A H 0.2444 0.4403 -0.2136 0.069 Uiso 1 1 calc R . .
H3B H 0.3227 0.4664 -0.1766 0.069 Uiso 1 1 calc R . .
H3C H 0.1945 0.5578 -0.1846 0.069 Uiso 1 1 calc R . .
C4 C 0.2885(3) 0.3032(3) -0.0870(3) 0.0499(12) Uani 1 1 d . . .
H4A H 0.2646 0.2706 -0.0389 0.075 Uiso 1 1 calc R . .
H4B H 0.3652 0.2926 -0.0881 0.075 Uiso 1 1 calc R . .
H4C H 0.2873 0.2662 -0.1253 0.075 Uiso 1 1 calc R . .
C5 C -0.5793(3) 0.2303(4) 0.0969(3) 0.0674(14) Uani 1 1 d . . .
H5A H -0.6452 0.2786 0.1277 0.101 Uiso 1 1 calc R . .
H5B H -0.5745 0.1554 0.1049 0.101 Uiso 1 1 calc R . .
H5C H -0.5867 0.2623 0.0451 0.101 Uiso 1 1 calc R . .
C6 C -0.4817(4) 0.3382(4) 0.1035(3) 0.0725(14) Uani 1 1 d . . .
H6A H -0.5470 0.3861 0.1349 0.109 Uiso 1 1 calc R . .
H6B H -0.4908 0.3704 0.0519 0.109 Uiso 1 1 calc R . .
H6C H -0.4126 0.3333 0.1152 0.109 Uiso 1 1 calc R . .
C7 C -0.3725(4) 0.1466(5) 0.0684(3) 0.0681(16) Uani 1 1 d . . .
H7A H -0.3680 0.0718 0.0770 0.102 Uiso 1 1 calc R . .
H7B H -0.3033 0.1411 0.0803 0.102 Uiso 1 1 calc R . .
H7C H -0.3808 0.1783 0.0167 0.102 Uiso 1 1 calc R . .
C8 C -0.4600(3) 0.1709(4) 0.1960(2) 0.0495(11) Uani 1 1 d . . .
H8A H -0.5248 0.2189 0.2277 0.074 Uiso 1 1 calc R . .
H8B H -0.3904 0.1644 0.2080 0.074 Uiso 1 1 calc R . .
H8C H -0.4560 0.0964 0.2039 0.074 Uiso 1 1 calc R . .

loop_
_atom_site_aniso_label
_atom_site_aniso_U_11
_atom_site_aniso_U_22
_atom_site_aniso_U_33
_atom_site_aniso_U_23
_atom_site_aniso_U_13
_atom_site_aniso_U_12
Cr1 0.01975(17) 0.01499(16) 0.0123(2) -0.00026(15) -0.00469(16) -0.00881(14)
Ge1 0.01531(10) 0.01298(11) 0.01181(13) -0.00077(9) -0.00320(10) -0.00684(9)
Na1 0.0485(8) 0.0454(9) 0.0238(9) -0.0024(7) -0.0080(7) -0.0291(7)
Na2 0.0542(7) 0.0383(6) 0.0396(8) -0.0025(6) -0.0079(6) -0.0238(5)
Na3 0.0502(7) 0.0463(7) 0.0484(9) -0.0032(6) -0.0067(7) -0.0238(6)
Na4 0.0872(18) 0.0856(18) 0.0584(17) -0.0111(14) -0.0029(15) -0.0302(15)
Mo1 0.02413(10) 0.01710(9) 0.01309(11) 0.00083(8) -0.00484(9) -0.01092(8)
Mo2 0.01771(9) 0.01757(9) 0.01391(11) -0.00223(8) -0.00150(8) -0.01046(7)
Mo3 0.02067(9) 0.01219(9) 0.01361(10) 0.00004(8) -0.00456(8) -0.00823(7)
Mo4 0.02074(9) 0.01857(9) 0.01317(11) -0.00233(8) -0.00312(8) -0.01129(8)
Mo5 0.01715(9) 0.01365(9) 0.01366(10) -0.00128(8) -0.00308(8) -0.00887(7)
Mo6 0.01590(9) 0.01516(9) 0.01474(11) -0.00311(8) -0.00180(8) -0.00702(7)
Mo7 0.01687(9) 0.02064(10) 0.02593(13) -0.00238(9) -0.00462(9) -0.00863(8)
Mo8 0.01795(10) 0.01772(10) 0.02658(13) -0.00109(9) -0.00513(9) -0.00579(8)
Mo9 0.02239(10) 0.02340(10) 0.01368(11) -0.00441(8) 0.00104(9) -0.01331(8)
O1 0.0437(10) 0.0296(10) 0.0166(10) 0.0021(8) -0.0067(9) -0.0187(8)
O1W 0.0708(16) 0.0518(14) 0.0510(16) -0.0078(12) -0.0153(14) -0.0262(12)
O2W 0.0579(14) 0.0439(13) 0.0506(17) 0.0085(12) -0.0043(13) -0.0252(11)
O3W 0.0663(15) 0.0460(13) 0.0516(15) -0.0167(12) -0.0166(13) -0.0202(12)
O4W 0.100(2) 0.0569(15) 0.0412(16) -0.0049(13) -0.0017(15) -0.0401(14)
O5W 0.0777(14) 0.0393(11) 0.0305(13) -0.0056(9) -0.0058(11) -0.0365(10)
O6W 0.0605(13) 0.0393(11) 0.0431(15) 0.0020(11) -0.0078(12) -0.0297(10)
O7W 0.0740(14) 0.0480(12) 0.0540(17) -0.0032(12) -0.0100(13) -0.0395(11)
O8W 0.0552(14) 0.0678(15) 0.0564(17) -0.0215(13) -0.0033(13) -0.0305(12)
O9W 0.0715(18) 0.0660(18) 0.120(3) 0.005(2) 0.003(2) -0.0385(15)
O10W 0.0772(18) 0.077(2) 0.0586(19) 0.0000(16) -0.0193(16) -0.0306(16)
O11W 0.088(2) 0.128(3) 0.080(3) -0.019(2) 0.025(2) -0.064(2)
O12W 0.0565(15) 0.099(2) 0.0532(19) -0.0040(17) 0.0066(15) -0.0388(15)
O13W 0.0574(7) 0.0551(7) 0.0548(8) -0.0070(6) -0.0041(6) -0.0271(5)
O14W 0.078(2) 0.099(3) 0.103(3) 0.017(3) -0.028(2) -0.017(2)
O15W 0.0939(9) 0.0941(9) 0.0944(10) -0.0146(7) -0.0122(7) -0.0420(6)
O16W 0.1034(9) 0.1044(9) 0.1039(10) -0.0136(7) -0.0139(7) -0.0478(6)
O17W 0.1142(9) 0.1157(9) 0.1144(10) -0.0156(7) -0.0145(7) -0.0521(6)
O2 0.0239(8) 0.0330(9) 0.0307(11) -0.0056(8) 0.0006(8) -0.0174(7)
O3 0.0369(9) 0.0198(8) 0.0264(11) -0.0015(8) -0.0072(9) -0.0164(7)
O4 0.0352(9) 0.0317(9) 0.0170(10) -0.0064(8) -0.0030(8) -0.0188(8)
O5 0.0296(8) 0.0207(8) 0.0260(10) -0.0028(8) -0.0041(8) -0.0152(7)
O6 0.0200(8) 0.0249(9) 0.0320(11) -0.0092(8) 0.0001(8) -0.0064(7)
O7 0.0318(9) 0.0382(10) 0.0421(13) -0.0024(10) -0.0125(9) -0.0200(8)
O8 0.0312(10) 0.0232(10) 0.0451(14) 0.0039(9) -0.0148(10) -0.0072(8)
O9 0.0248(9) 0.0419(11) 0.0288(11) -0.0093(9) 0.0023(9) -0.0157(8)
O10 0.0374(9) 0.0372(10) 0.0190(10) -0.0049(8) -0.0008(8) -0.0216(8)
O11 0.0333(9) 0.0184(8) 0.0166(9) 0.0017(7) -0.0062(8) -0.0144(7)
O12 0.0257(9) 0.0230(9) 0.0253(10) -0.0019(8) -0.0057(8) -0.0109(7)
O13 0.0227(8) 0.0218(8) 0.0244(10) -0.0014(8) -0.0052(8) -0.0103(7)
O14 0.0266(8) 0.0199(8) 0.0187(9) -0.0022(7) -0.0049(7) -0.0140(7)
O15 0.0247(8) 0.0209(8) 0.0162(9) -0.0055(7) -0.0007(7) -0.0113(7)
O16 0.0286(8) 0.0231(8) 0.0133(9) -0.0019(7) -0.0010(7) -0.0166(7)
O17 0.0268(8) 0.0197(8) 0.0212(10) -0.0015(7) -0.0024(8) -0.0151(7)
O18 0.0224(8) 0.0215(8) 0.0251(10) -0.0051(8) -0.0040(8) -0.0100(7)
O19 0.0227(8) 0.0226(9) 0.0293(11) 0.0017(8) -0.0108(8) -0.0088(7)
O20 0.0210(8) 0.0211(8) 0.0224(10) -0.0018(7) -0.0016(8) -0.0107(7)
O21 0.0226(8) 0.0154(8) 0.0213(10) -0.0029(7) -0.0037(8) -0.0083(6)
O22 0.0214(8) 0.0201(8) 0.0159(9) -0.0025(7) -0.0008(7) -0.0114(6)
O23 0.0226(8) 0.0213(8) 0.0172(9) -0.0020(7) -0.0055(7) -0.0104(7)
O24 0.0231(8) 0.0206(8) 0.0172(9) -0.0026(7) -0.0028(7) -0.0108(7)
O25 0.0250(8) 0.0165(8) 0.0175(9) -0.0009(7) -0.0035(8) -0.0089(7)
O26 0.0260(9) 0.0330(10) 0.0348(12) -0.0079(9) 0.0013(9) -0.0102(8)
O27 0.0231(9) 0.0303(10) 0.0331(12) -0.0018(9) 0.0009(9) -0.0088(8)
O28 0.0233(8) 0.0225(8) 0.0177(9) -0.0023(7) -0.0032(7) -0.0132(7)
O29 0.0226(8) 0.0190(8) 0.0177(9) -0.0014(7) -0.0031(7) -0.0120(6)
O30 0.0187(7) 0.0173(7) 0.0126(9) -0.0010(7) -0.0016(7) -0.0105(6)
O31 0.0156(7) 0.0178(8) 0.0220(10) -0.0010(7) -0.0046(7) -0.0068(6)
O32 0.0189(7) 0.0144(7) 0.0135(9) -0.0028(7) -0.0020(7) -0.0081(6)
O33 0.0229(8) 0.0163(8) 0.0141(9) 0.0002(7) -0.0061(7) -0.0098(6)
N1 0.0239(11) 0.0279(12) 0.0340(15) -0.0049(11) -0.0049(11) -0.0072(10)
N2 0.0327(12) 0.0412(14) 0.0338(15) -0.0018(12) -0.0093(11) -0.0179(11)
C1 0.0520(18) 0.0509(19) 0.043(2) -0.0072(16) -0.0102(17) -0.0263(15)
C2 0.0270(15) 0.055(2) 0.076(3) -0.0285(19) -0.0061(17) -0.0122(15)
C3 0.0489(19) 0.0420(19) 0.037(2) -0.0006(16) -0.0027(17) -0.0158(16)
C4 0.0399(19) 0.0299(18) 0.056(3) 0.0016(17) 0.0012(18) -0.0035(15)
C5 0.0465(18) 0.078(3) 0.086(3) -0.003(2) -0.023(2) -0.0328(18)
C6 0.120(3) 0.061(2) 0.060(3) 0.013(2) -0.036(2) -0.058(2)
C7 0.043(2) 0.088(3) 0.052(3) -0.017(2) -0.008(2) -0.009(2)
C8 0.0554(19) 0.058(2) 0.034(2) 0.0027(17) -0.0057(17) -0.0292(17)

loop_
_atom_type_symbol
_atom_type_description
_atom_type_scat_dispersion_real
_atom_type_scat_dispersion_imag
_atom_type_scat_source
C C 0.0033 0.0016 'International Tables Vol C Tables 4.2.6.8 and 6.1.1.4'
H H 0.0000 0.0000 'International Tables Vol C Tables 4.2.6.8 and 6.1.1.4'
N N 0.0061 0.0033 'International Tables Vol C Tables 4.2.6.8 and 6.1.1.4'
O O 0.0106 0.0060 'International Tables Vol C Tables 4.2.6.8 and 6.1.1.4'
Ge Ge 0.1547 1.8001 'International Tables Vol C Tables 4.2.6.8 and 6.1.1.4'
Mo Mo -1.6832 0.6857 'International Tables Vol C Tables 4.2.6.8 and 6.1.1.4'
Cr Cr 0.3209 0.6236 'International Tables Vol C Tables 4.2.6.8 and 6.1.1.4'
Na Na 0.0362 0.0249 'International Tables Vol C Tables 4.2.6.8 and 6.1.1.4'

loop_
_geom_angle_atom_site_label_1
_geom_angle_atom_site_label_2
_geom_angle_atom_site_label_3
_geom_angle
_geom_angle_site_symmetry_1
_geom_angle_site_symmetry_3
_geom_angle_publ_flag
O24 Cr1 O23 177.60(9) 2 . ?
O24 Cr1 O28 89.86(9) 2 . ?
O23 Cr1 O28 88.46(8) . . ?
O24 Cr1 O25 88.38(8) 2 2 ?
O23 Cr1 O25 89.93(8) . 2 ?
O28 Cr1 O25 90.94(8) . 2 ?
O24 Cr1 O33 90.16(7) 2 . ?
O23 Cr1 O33 91.68(7) . . ?
O28 Cr1 O33 94.41(8) . . ?
O25 Cr1 O33 174.45(9) 2 . ?
O24 Cr1 O33 91.31(8) 2 2 ?
O23 Cr1 O33 90.52(8) . 2 ?
O28 Cr1 O33 174.57(7) . 2 ?
O25 Cr1 O33 94.40(8) 2 2 ?
O33 Cr1 O33 80.28(8) . 2 ?
O31 Ge1 O33 114.61(9) . . ?
O31 Ge1 O30 109.38(8) . . ?
O33 Ge1 O30 107.12(9) . . ?
O31 Ge1 O32 109.41(9) . . ?
O33 Ge1 O32 107.19(8) . . ?
O30 Ge1 O32 108.99(8) . . ?
O1W Na1 O1W 180.000(1) 2_554 . ?
O1W Na1 O10 90.13(10) 2_554 . ?
O1W Na1 O10 89.87(10) . . ?
O1W Na1 O10 89.87(10) 2_554 2_554 ?
O1W Na1 O10 90.13(10) . 2_554 ?
O10 Na1 O10 180.0 . 2_554 ?
O1W Na1 O4 91.51(9) 2_554 2_554 ?
O1W Na1 O4 88.49(9) . 2_554 ?
O10 Na1 O4 93.48(7) . 2_554 ?
O10 Na1 O4 86.52(7) 2_554 2_554 ?
O1W Na1 O4 88.49(9) 2_554 . ?
O1W Na1 O4 91.51(9) . . ?
O10 Na1 O4 86.52(7) . . ?
O10 Na1 O4 93.48(7) 2_554 . ?
O4 Na1 O4 180.0 2_554 . ?
O2W Na2 O4W 87.10(11) . . ?
O2W Na2 O5W 95.44(10) . . ?
O4W Na2 O5W 168.39(14) . . ?
O2W Na2 O3W 103.45(12) . . ?
O4W Na2 O3W 91.25(13) . . ?
O5W Na2 O3W 99.13(11) . . ?
O2W Na2 O6W 166.31(13) . . ?
O4W Na2 O6W 93.09(11) . . ?
O5W Na2 O6W 81.77(9) . . ?
O3W Na2 O6W 90.23(11) . . ?
O2W Na2 O7W 89.34(12) . . ?
O4W Na2 O7W 90.15(13) . . ?
O5W Na2 O7W 78.58(11) . . ?
O3W Na2 O7W 167.18(11) . . ?
O6W Na2 O7W 76.97(10) . . ?
O2W Na2 Na3 122.52(10) . . ?
O4W Na2 Na3 123.42(11) . . ?
O5W Na2 Na3 46.20(7) . . ?
O3W Na2 Na3 120.79(8) . . ?
O6W Na2 Na3 47.08(7) . . ?
O7W Na2 Na3 49.02(7) . . ?
O9W Na3 O8W 110.17(13) . . ?
O9W Na3 O5W 93.69(14) . . ?
O8W Na3 O5W 95.20(11) . . ?
O9W Na3 O10W 91.82(16) . . ?
O8W Na3 O10W 84.65(12) . . ?
O5W Na3 O10W 174.18(13) . . ?
O9W Na3 O6W 157.44(12) . . ?
O8W Na3 O6W 92.25(11) . . ?
O5W Na3 O6W 81.34(10) . . ?
O10W Na3 O6W 92.85(12) . . ?
O9W Na3 O7W 82.61(12) . . ?
O8W Na3 O7W 165.55(13) . . ?
O5W Na3 O7W 76.76(10) . . ?
O10W Na3 O7W 102.13(12) . . ?
O6W Na3 O7W 74.83(10) . . ?
O9W Na3 Na2 115.73(10) . . ?
O8W Na3 Na2 119.44(10) . . ?
O5W Na3 Na2 46.22(7) . . ?
O10W Na3 Na2 129.12(10) . . ?
O6W Na3 Na2 46.53(7) . . ?
O7W Na3 Na2 46.60(8) . . ?
O12W Na4 O12W 180.000(1) . 2_454 ?
O12W Na4 O11W 84.66(13) . . ?
O12W Na4 O11W 95.34(13) 2_454 . ?
O12W Na4 O11W 95.34(13) . 2_454 ?
O12W Na4 O11W 84.66(13) 2_454 2_454 ?
O11W Na4 O11W 180.00(19) . 2_454 ?
O12W Na4 O10W 87.27(11) . 2_454 ?
O12W Na4 O10W 92.73(11) 2_454 2_454 ?
O11W Na4 O10W 98.06(14) . 2_454 ?
O11W Na4 O10W 81.94(14) 2_454 2_454 ?
O12W Na4 O10W 92.73(11) . . ?
O12W Na4 O10W 87.27(11) 2_454 . ?
O11W Na4 O10W 81.94(14) . . ?
O11W Na4 O10W 98.06(14) 2_454 . ?
O10W Na4 O10W 180.00(16) 2_454 . ?
O1 Mo1 O12 106.06(10) . . ?
O1 Mo1 O11 101.37(10) . . ?
O12 Mo1 O11 98.11(9) . . ?
O1 Mo1 O29 99.18(9) . . ?
O12 Mo1 O29 93.29(9) . . ?
O11 Mo1 O29 152.66(8) . . ?
O1 Mo1 O16 92.95(9) . . ?
O12 Mo1 O16 157.93(8) . . ?
O11 Mo1 O16 88.78(8) . . ?
O29 Mo1 O16 72.28(8) . . ?
O1 Mo1 O30 164.25(9) . . ?
O12 Mo1 O30 89.69(8) . . ?
O11 Mo1 O30 75.82(8) . . ?
O29 Mo1 O30 79.50(7) . . ?
O16 Mo1 O30 71.62(6) . . ?
O2 Mo2 O24 105.35(10) . . ?
O2 Mo2 O17 101.51(10) . . ?
O24 Mo2 O17 96.25(9) . . ?
O2 Mo2 O22 101.24(9) . . ?
O24 Mo2 O22 92.42(9) . . ?
O17 Mo2 O22 152.50(8) . . ?
O2 Mo2 O16 94.04(9) . . ?
O24 Mo2 O16 158.54(9) . . ?
O17 Mo2 O16 88.65(8) . . ?
O22 Mo2 O16 74.53(8) . . ?
O2 Mo2 O30 165.71(9) . . ?
O24 Mo2 O30 88.81(8) . . ?
O17 Mo2 O30 74.48(8) . . ?
O22 Mo2 O30 79.68(7) . . ?
O16 Mo2 O30 72.35(7) . . ?
O3 Mo3 O25 104.89(10) . . ?
O3 Mo3 O18 103.30(9) . . ?
O25 Mo3 O18 100.57(9) . . ?
O3 Mo3 O17 97.65(9) . . ?
O25 Mo3 O17 89.20(8) . . ?
O18 Mo3 O17 153.61(9) . . ?
O3 Mo3 O11 95.96(9) . . ?
O25 Mo3 O11 155.48(8) . . ?
O18 Mo3 O11 86.77(9) . . ?
O17 Mo3 O11 75.15(8) . . ?
O3 Mo3 O30 166.58(8) . . ?
O25 Mo3 O30 85.14(8) . . ?
O18 Mo3 O30 83.16(8) . . ?
O17 Mo3 O30 73.22(7) . . ?
O11 Mo3 O30 72.43(7) . . ?
O4 Mo4 O13 106.30(9) . . ?
O4 Mo4 O14 102.94(10) . . ?
O13 Mo4 O14 97.85(9) . . ?
O4 Mo4 O29 99.22(9) . . ?
O13 Mo4 O29 92.99(9) . . ?
O14 Mo4 O29 151.42(9) . . ?
O4 Mo4 O15 92.64(8) . . ?
O13 Mo4 O15 157.90(9) . . ?
O14 Mo4 O15 88.65(7) . . ?
O29 Mo4 O15 72.40(7) . . ?
O4 Mo4 O32 163.71(8) . . ?
O13 Mo4 O32 89.97(8) . . ?
O14 Mo4 O32 74.98(8) . . ?
O29 Mo4 O32 78.67(7) . . ?
O15 Mo4 O32 71.26(6) . . ?
O5 Mo5 O28 104.78(10) . . ?
O5 Mo5 O20 103.15(9) . . ?
O28 Mo5 O20 100.71(9) . . ?
O5 Mo5 O21 97.69(8) . . ?
O28 Mo5 O21 88.75(8) . . ?
O20 Mo5 O21 153.94(8) . . ?
O5 Mo5 O14 95.95(9) . . ?
O28 Mo5 O14 155.25(9) . . ?
O20 Mo5 O14 87.31(8) . . ?
O21 Mo5 O14 75.02(7) . . ?
O5 Mo5 O32 166.58(8) . . ?
O28 Mo5 O32 85.33(8) . . ?
O20 Mo5 O32 83.17(8) . . ?
O21 Mo5 O32 73.37(7) . . ?
O14 Mo5 O32 72.31(7) . . ?
O6 Mo6 O23 105.01(9) . . ?
O6 Mo6 O21 101.50(10) . . ?
O23 Mo6 O21 96.57(9) . . ?
O6 Mo6 O22 100.90(9) . . ?
O23 Mo6 O22 91.50(9) . . ?
O21 Mo6 O22 153.28(7) . . ?
O6 Mo6 O15 93.51(9) . . ?
O23 Mo6 O15 158.81(7) . . ?
O21 Mo6 O15 89.59(8) . . ?
O22 Mo6 O15 74.67(8) . . ?
O6 Mo6 O32 165.58(9) . . ?
O23 Mo6 O32 89.35(7) . . ?
O21 Mo6 O32 75.06(7) . . ?
O22 Mo6 O32 79.62(7) . . ?
O15 Mo6 O32 72.63(6) . . ?
O27 Mo7 O7 103.76(12) . . ?
O27 Mo7 O19 99.77(9) . . ?
O7 Mo7 O19 97.71(10) . . ?
O27 Mo7 O20 96.16(9) . . ?
O7 Mo7 O20 98.53(10) . . ?
O19 Mo7 O20 153.80(9) . . ?
O27 Mo7 O31 94.41(10) . . ?
O7 Mo7 O31 160.92(9) . . ?
O19 Mo7 O31 73.13(8) . . ?
O20 Mo7 O31 85.07(8) . . ?
O27 Mo7 O13 172.73(10) . . ?
O7 Mo7 O13 82.86(9) . . ?
O19 Mo7 O13 82.07(7) . . ?
O20 Mo7 O13 79.71(7) . . ?
O31 Mo7 O13 79.34(7) . . ?
O26 Mo8 O8 103.10(10) . . ?
O26 Mo8 O19 99.22(11) . . ?
O8 Mo8 O19 97.53(11) . . ?
O26 Mo8 O18 96.99(11) . . ?
O8 Mo8 O18 98.48(10) . . ?
O19 Mo8 O18 153.95(7) . . ?
O26 Mo8 O31 94.98(9) . . ?
O8 Mo8 O31 160.98(10) . . ?
O19 Mo8 O31 73.45(8) . . ?
O18 Mo8 O31 84.97(8) . . ?
O26 Mo8 O12 172.62(9) . . ?
O8 Mo8 O12 83.81(9) . . ?
O19 Mo8 O12 82.20(8) . . ?
O18 Mo8 O12 79.26(8) . . ?
O31 Mo8 O12 78.44(7) . . ?
O9 Mo9 O10 101.58(10) . . ?
O9 Mo9 O15 104.16(10) . . ?
O10 Mo9 O15 104.58(10) . . ?
O9 Mo9 O16 103.48(10) . . ?
O10 Mo9 O16 102.74(9) . . ?
O15 Mo9 O16 135.87(8) . . ?
O9 Mo9 O29 172.22(9) . . ?
O10 Mo9 O29 86.18(8) . . ?
O15 Mo9 O29 74.02(7) . . ?
O16 Mo9 O29 73.96(8) . . ?
O9 Mo9 O22 85.05(9) . . ?
O10 Mo9 O22 173.27(8) . . ?
O15 Mo9 O22 74.56(8) . . ?
O16 Mo9 O22 74.31(7) . . ?
O29 Mo9 O22 87.18(7) . . ?
Na3 O5W Na2 87.58(10) . . ?
Na2 O6W Na3 86.39(10) . . ?
Na2 O7W Na3 84.38(11) . . ?
Na3 O10W Na4 127.98(17) . . ?
Mo4 O4 Na1 133.02(12) . . ?
Mo9 O10 Na1 137.40(12) . . ?
Mo1 O11 Mo3 114.82(9) . . ?
Mo1 O12 Mo8 138.36(12) . . ?
Mo4 O13 Mo7 137.08(10) . . ?
Mo4 O14 Mo5 115.85(10) . . ?
Mo9 O15 Mo6 105.16(10) . . ?
Mo9 O15 Mo4 104.47(7) . . ?
Mo6 O15 Mo4 109.27(8) . . ?
Mo9 O16 Mo2 104.64(8) . . ?
Mo9 O16 Mo1 104.41(9) . . ?
Mo2 O16 Mo1 108.83(8) . . ?
Mo2 O17 Mo3 115.72(10) . . ?
Mo3 O18 Mo8 156.70(11) . . ?
Mo8 O19 Mo7 116.03(10) . . ?
Mo5 O20 Mo7 156.84(12) . . ?
Mo6 O21 Mo5 115.60(9) . . ?
Mo2 O22 Mo6 152.47(11) . . ?
Mo2 O22 Mo9 103.89(8) . . ?
Mo6 O22 Mo9 103.06(9) . . ?
Mo6 O23 Cr1 137.34(11) . . ?
Mo2 O24 Cr1 138.25(10) . 2 ?
Mo3 O25 Cr1 144.17(11) . 2 ?
Mo5 O28 Cr1 144.04(11) . . ?
Mo1 O29 Mo4 146.37(10) . . ?
Mo1 O29 Mo9 106.99(9) . . ?
Mo4 O29 Mo9 106.39(8) . . ?
Ge1 O30 Mo3 120.99(9) . . ?
Ge1 O30 Mo1 119.53(10) . . ?
Mo3 O30 Mo1 93.61(6) . . ?
Ge1 O30 Mo2 120.35(8) . . ?
Mo3 O30 Mo2 92.34(7) . . ?
Mo1 O30 Mo2 104.01(7) . . ?
Ge1 O31 Mo8 128.66(11) . . ?
Ge1 O31 Mo7 128.22(10) . . ?
Mo8 O31 Mo7 94.72(7) . . ?
Ge1 O32 Mo5 120.74(9) . . ?
Ge1 O32 Mo4 120.15(8) . . ?
Mo5 O32 Mo4 93.59(8) . . ?
Ge1 O32 Mo6 120.74(10) . . ?
Mo5 O32 Mo6 91.96(6) . . ?
Mo4 O32 Mo6 103.33(7) . . ?
Ge1 O33 Cr1 124.57(11) . . ?
Ge1 O33 Cr1 124.53(10) . 2 ?
Cr1 O33 Cr1 99.72(8) . 2 ?
C4 N1 C3 109.0(3) . . ?
C4 N1 C2 109.8(3) . . ?
C3 N1 C2 110.4(3) . . ?
C4 N1 C1 109.6(3) . . ?
C3 N1 C1 108.9(3) . . ?
C2 N1 C1 109.0(3) . . ?
C5 N2 C8 110.1(3) . . ?
C5 N2 C7 108.7(4) . . ?
C8 N2 C7 108.7(3) . . ?
C5 N2 C6 109.0(3) . . ?
C8 N2 C6 110.2(3) . . ?
C7 N2 C6 110.0(4) . . ?
N1 C1 H1A 109.5 . . ?
N1 C1 H1B 109.5 . . ?
H1A C1 H1B 109.5 . . ?
N1 C1 H1C 109.5 . . ?
H1A C1 H1C 109.5 . . ?
H1B C1 H1C 109.5 . . ?
N1 C2 H2A 109.5 . . ?
N1 C2 H2B 109.5 . . ?
H2A C2 H2B 109.5 . . ?
N1 C2 H2C 109.5 . . ?
H2A C2 H2C 109.5 . . ?
H2B C2 H2C 109.5 . . ?
N1 C3 H3A 109.5 . . ?
N1 C3 H3B 109.5 . . ?
H3A C3 H3B 109.5 . . ?
N1 C3 H3C 109.5 . . ?
H3A C3 H3C 109.5 . . ?
H3B C3 H3C 109.5 . . ?
N1 C4 H4A 109.5 . . ?
N1 C4 H4B 109.5 . . ?
H4A C4 H4B 109.5 . . ?
N1 C4 H4C 109.5 . . ?
H4A C4 H4C 109.5 . . ?
H4B C4 H4C 109.5 . . ?
N2 C5 H5A 109.5 . . ?
N2 C5 H5B 109.5 . . ?
H5A C5 H5B 109.5 . . ?
N2 C5 H5C 109.5 . . ?
H5A C5 H5C 109.5 . . ?
H5B C5 H5C 109.5 . . ?
N2 C6 H6A 109.5 . . ?
N2 C6 H6B 109.5 . . ?
H6A C6 H6B 109.5 . . ?
N2 C6 H6C 109.5 . . ?
H6A C6 H6C 109.5 . . ?
H6B C6 H6C 109.5 . . ?
N2 C7 H7A 109.5 . . ?
N2 C7 H7B 109.5 . . ?
H7A C7 H7B 109.5 . . ?
N2 C7 H7C 109.5 . . ?
H7A C7 H7C 109.5 . . ?
H7B C7 H7C 109.5 . . ?
N2 C8 H8A 109.5 . . ?
N2 C8 H8B 109.5 . . ?
H8A C8 H8B 109.5 . . ?
N2 C8 H8C 109.5 . . ?
H8A C8 H8C 109.5 . . ?
H8B C8 H8C 109.5 . . ?

loop_
_geom_bond_atom_site_label_1
_geom_bond_atom_site_label_2
_geom_bond_distance
_geom_bond_site_symmetry_2
_geom_bond_publ_flag
Cr1 O24 1.9624(19) 2 ?
Cr1 O23 1.9666(19) . ?
Cr1 O28 1.978(2) . ?
Cr1 O25 1.9812(18) 2 ?
Cr1 O33 1.9894(17) . ?
Cr1 O33 1.991(2) 2 ?
Ge1 O31 1.7439(17) . ?
Ge1 O33 1.7630(19) . ?
Ge1 O30 1.7663(19) . ?
Ge1 O32 1.7685(18) . ?
Na1 O1W 2.352(3) 2_554 ?
Na1 O1W 2.352(3) . ?
Na1 O10 2.360(2) . ?
Na1 O10 2.360(2) 2_554 ?
Na1 O4 2.513(2) 2_554 ?
Na1 O4 2.513(2) . ?
Na2 O2W 2.368(3) . ?
Na2 O4W 2.404(3) . ?
Na2 O5W 2.420(3) . ?
Na2 O3W 2.424(4) . ?
Na2 O6W 2.435(3) . ?
Na2 O7W 2.445(4) . ?
Na2 Na3 3.349(2) . ?
Na3 O9W 2.365(4) . ?
Na3 O8W 2.392(3) . ?
Na3 O5W 2.420(3) . ?
Na3 O10W 2.455(4) . ?
Na3 O6W 2.457(3) . ?
Na3 O7W 2.541(3) . ?
Na4 O12W 2.398(3) . ?
Na4 O12W 2.398(3) 2_454 ?
Na4 O11W 2.502(5) . ?
Na4 O11W 2.502(5) 2_454 ?
Na4 O10W 2.528(3) 2_454 ?
Na4 O10W 2.528(3) . ?
Mo1 O1 1.724(2) . ?
Mo1 O12 1.748(2) . ?
Mo1 O11 1.848(2) . ?
Mo1 O29 1.9677(19) . ?
Mo1 O16 2.2850(18) . ?
Mo1 O30 2.2939(18) . ?
Mo2 O2 1.695(2) . ?
Mo2 O24 1.7755(19) . ?
Mo2 O17 1.8671(18) . ?
Mo2 O22 1.971(2) . ?
Mo2 O16 2.200(2) . ?
Mo2 O30 2.3350(18) . ?
Mo3 O3 1.708(2) . ?
Mo3 O25 1.7823(19) . ?
Mo3 O18 1.855(2) . ?
Mo3 O17 2.0435(18) . ?
Mo3 O11 2.086(2) . ?
Mo3 O30 2.2563(19) . ?
Mo4 O4 1.719(2) . ?
Mo4 O13 1.7524(18) . ?
Mo4 O14 1.8488(19) . ?
Mo4 O29 1.970(2) . ?
Mo4 O15 2.2756(18) . ?
Mo4 O32 2.3131(19) . ?
Mo5 O5 1.708(2) . ?
Mo5 O28 1.786(2) . ?
Mo5 O20 1.8446(17) . ?
Mo5 O21 2.0397(18) . ?
Mo5 O14 2.078(2) . ?
Mo5 O32 2.2543(19) . ?
Mo6 O6 1.7051(18) . ?
Mo6 O23 1.779(2) . ?
Mo6 O21 1.850(2) . ?
Mo6 O22 1.989(2) . ?
Mo6 O15 2.185(2) . ?
Mo6 O32 2.3248(16) . ?
Mo7 O27 1.696(2) . ?
Mo7 O7 1.721(3) . ?
Mo7 O19 1.940(2) . ?
Mo7 O20 1.9744(17) . ?
Mo7 O31 2.229(2) . ?
Mo7 O13 2.377(2) . ?
Mo8 O26 1.705(2) . ?
Mo8 O8 1.712(2) . ?
Mo8 O19 1.925(2) . ?
Mo8 O18 1.982(2) . ?
Mo8 O31 2.2267(17) . ?
Mo8 O12 2.343(2) . ?
Mo9 O9 1.719(2) . ?
Mo9 O10 1.733(2) . ?
Mo9 O15 1.959(2) . ?
Mo9 O16 1.965(2) . ?
Mo9 O29 2.2134(18) . ?
Mo9 O22 2.215(2) . ?
O24 Cr1 1.9624(19) 2 ?
O25 Cr1 1.9812(18) 2 ?
O33 Cr1 1.991(2) 2 ?
N1 C4 1.489(4) . ?
N1 C3 1.493(5) . ?
N1 C2 1.493(5) . ?
N1 C1 1.497(5) . ?
N2 C5 1.478(5) . ?
N2 C8 1.483(5) . ?
N2 C7 1.486(5) . ?
N2 C6 1.488(6) . ?
C1 H1A 0.9600 . ?
C1 H1B 0.9600 . ?
C1 H1C 0.9600 . ?
C2 H2A 0.9600 . ?
C2 H2B 0.9600 . ?
C2 H2C 0.9600 . ?
C3 H3A 0.9600 . ?
C3 H3B 0.9600 . ?
C3 H3C 0.9600 . ?
C4 H4A 0.9600 . ?
C4 H4B 0.9600 . ?
C4 H4C 0.9600 . ?
C5 H5A 0.9600 . ?
C5 H5B 0.9600 . ?
C5 H5C 0.9600 . ?
C6 H6A 0.9600 . ?
C6 H6B 0.9600 . ?
C6 H6C 0.9600 . ?
C7 H7A 0.9600 . ?
C7 H7B 0.9600 . ?
C7 H7C 0.9600 . ?
C8 H8A 0.9600 . ?
C8 H8B 0.9600 . ?
C8 H8C 0.9600 . ?
